data_7249852
loop_
_publ_author_name
'Kaszubowski, Oskar'
'\'Slepokura, Katarzyna'
'Wojciechowski, Jakub'

_publ_section_title
;
 Same but different: structural diversity of cytidine
 5&#x2032;-monophosphate (CMP) (an)hydrates
;
_journal_name_full CrystEngComm
_journal_paper_doi 10.1039/D4CE00965G
_journal_year 2025
_chemical_absolute_configuration rmad
_chemical_formula_moiety 'C9 H14 N3 O8 P'
_chemical_formula_sum 'C9 H14 N3 O8 P'
_chemical_formula_weight 323.20
_space_group_crystal_system orthorhombic
_space_group_IT_number 19
_space_group_name_Hall 'P 2ac 2ab'
_space_group_name_H-M_alt 'P 21 21 21'
_atom_sites_solution_hydrogens geom
_atom_sites_solution_primary dual
_atom_sites_solution_secondary difmap
_audit_creation_method SHELXL-2019/3
_audit_update_record
;
2024-11-20 deposited with the CCDC.	2025-01-28 downloaded from the CCDC.
;
_cell_angle_alpha 90
_cell_angle_beta 90
_cell_angle_gamma 90
_cell_formula_units_Z 4
_cell_length_a 8.338(2)
_cell_length_b 31.318(7)
_cell_length_c 4.8912(10)
_cell_measurement_reflns_used 5393
_cell_measurement_temperature 100(2)
_cell_measurement_theta_max 74.4820
_cell_measurement_theta_min 2.6910
_cell_volume 1277.2(5)
_computing_cell_refinement 'CrysAlisPro 1.171.43.122a (Rigaku OD, 2024)'
_computing_data_collection 'CrysAlisPro 1.171.43.122a (Rigaku OD, 2024)'
_computing_data_reduction 'CrysAlisPro 1.171.43.122a (Rigaku OD, 2024)'
_computing_structure_refinement 'SHELXL-2019/2 (Sheldrick, 2019)'
_computing_structure_solution 'SHELXT-2019 (Sheldrick, 2019)'
_diffrn_ambient_temperature 100(2)
_diffrn_detector_area_resol_mean 10.0000
_diffrn_measured_fraction_theta_full 0.999
_diffrn_measured_fraction_theta_max 0.989
_diffrn_measurement_device_type 'Rigaku XtaLAB Synergy R, DW system, HyPix-Arc 150'
_diffrn_measurement_method 'omega scan'
_diffrn_radiation_type CuK\a
_diffrn_radiation_wavelength 1.5418
_diffrn_reflns_av_R_equivalents 0.0427
_diffrn_reflns_av_unetI/netI 0.0258
_diffrn_reflns_Laue_measured_fraction_full 0.999
_diffrn_reflns_Laue_measured_fraction_max 0.989
_diffrn_reflns_limit_h_max 10
_diffrn_reflns_limit_h_min -10
_diffrn_reflns_limit_k_max 38
_diffrn_reflns_limit_k_min -35
_diffrn_reflns_limit_l_max 6
_diffrn_reflns_limit_l_min -4
_diffrn_reflns_number 12419
_diffrn_reflns_point_group_measured_fraction_full 0.998
_diffrn_reflns_point_group_measured_fraction_max 0.980
_diffrn_reflns_theta_full 67.680
_diffrn_reflns_theta_max 75.600
_diffrn_reflns_theta_min 2.822
_diffrn_source 'Rotating-anode X-ray tube'
_exptl_absorpt_coefficient_mu 2.396
_exptl_absorpt_correction_T_max 1.00000
_exptl_absorpt_correction_T_min 0.71882
_exptl_absorpt_correction_type multi-scan
_exptl_absorpt_process_details
;
CrysAlisPro 1.171.43.122a (Rigaku Oxford Diffraction, 2024)
Empirical absorption correction using spherical harmonics,
implemented in SCALE3 ABSPACK scaling algorithm.
;
_exptl_crystal_colour colourless
_exptl_crystal_density_diffrn 1.681
_exptl_crystal_description plate
_exptl_crystal_F_000 672
_exptl_crystal_size_max 0.140
_exptl_crystal_size_mid 0.130
_exptl_crystal_size_min 0.018
_refine_diff_density_max 1.306
_refine_diff_density_min -0.732
_refine_diff_density_rms 0.185
_refine_ls_abs_structure_details
;
 Flack x determined using 910 quotients [(I+)-(I-)]/[(I+)+(I-)]
 (Parsons, Flack and Wagner, Acta Cryst. B69 (2013) 249-259).
;
_refine_ls_abs_structure_Flack 0.105(16)
_refine_ls_extinction_coef 0.0063(18)
_refine_ls_extinction_expression Fc^*^=kFc[1+0.001xFc^2^\l^3^/sin(2\q)]^-1/4^
_refine_ls_extinction_method 'SHELXL-2019/2 (Sheldrick 2019)'
_refine_ls_goodness_of_fit_ref 1.102
_refine_ls_hydrogen_treatment constr
_refine_ls_matrix_type full
_refine_ls_number_parameters 194
_refine_ls_number_reflns 2594
_refine_ls_number_restraints 0
_refine_ls_restrained_S_all 1.102
_refine_ls_R_factor_all 0.1215
_refine_ls_R_factor_gt 0.1197
_refine_ls_shift/su_max 0.000
_refine_ls_shift/su_mean 0.000
_refine_ls_structure_factor_coef Fsqd
_refine_ls_weighting_details 'w=1/[\s^2^(Fo^2^)+(0.1172P)^2^+17.7074P] where P=(Fo^2^+2Fc^2^)/3'
_refine_ls_weighting_scheme calc
_refine_ls_wR_factor_gt 0.3168
_refine_ls_wR_factor_ref 0.3178
_reflns_Friedel_coverage 0.647
_reflns_Friedel_fraction_full 0.997
_reflns_Friedel_fraction_max 0.967
_reflns_number_gt 2498
_reflns_number_total 2594
_reflns_threshold_expression 'I > 2\s(I)'
_cod_data_source_file d4ce00965g2.cif
_cod_data_source_block IX
_cod_database_code 7249852
_shelx_shelxl_version_number 2019/3
_shelx_space_group_comment
;
The symmetry employed for this shelxl refinement is uniquely defined
by the following loop, which should always be used as a source of
symmetry information in preference to the above space-group names.
They are only intended as comments.
;
_shelx_estimated_absorpt_t_min 0.730
_shelx_estimated_absorpt_t_max 0.958

loop_
_space_group_symop_operation_xyz
'x, y, z'
'-x+1/2, -y, z+1/2'
'-x, y+1/2, -z+1/2'
'x+1/2, -y+1/2, -z'

loop_
_atom_site_label
_atom_site_type_symbol
_atom_site_fract_x
_atom_site_fract_y
_atom_site_fract_z
_atom_site_U_iso_or_equiv
_atom_site_adp_type
_atom_site_occupancy
_atom_site_site_symmetry_order
_atom_site_calc_flag
_atom_site_refinement_flags_posn
_atom_site_refinement_flags_adp
_atom_site_refinement_flags_occupancy
_atom_site_disorder_assembly
_atom_site_disorder_group
P1 P 0.8373(4) 0.17440(10) 0.8909(7) 0.0288(8) Uani 1 1 d . . . . .
O11 O 0.8150(11) 0.1953(3) 0.6218(19) 0.033(2) Uani 1 1 d . . . . .
O12 O 1.0085(11) 0.1683(3) 0.991(2) 0.036(2) Uani 1 1 d . . . . .
O13 O 0.7356(11) 0.2010(3) 1.105(2) 0.035(2) Uani 1 1 d . . . . .
H13 H 0.795945 0.209610 1.230781 0.052 Uiso 1 1 calc R U . . .
O2 O 0.1232(11) 0.0829(3) 0.570(2) 0.034(2) Uani 1 1 d . . . . .
O2' O 0.3709(15) 0.0090(3) 1.027(3) 0.057(4) Uani 1 1 d . . . . .
H2O H 0.355212 -0.013472 0.936840 0.086 Uiso 1 1 calc R U . . .
O3' O 0.6800(17) 0.0114(4) 0.825(2) 0.056(3) Uani 1 1 d . . . . .
H3O H 0.707938 0.006424 0.663019 0.085 Uiso 1 1 calc R U . . .
O4' O 0.4709(10) 0.0950(3) 1.166(2) 0.034(2) Uani 1 1 d . . . . .
O5' O 0.7494(12) 0.1288(3) 0.876(2) 0.035(2) Uani 1 1 d . . . . .
N1 N 0.3252(13) 0.1193(4) 0.786(2) 0.031(2) Uani 1 1 d . . . . .
N3 N 0.1771(13) 0.1502(4) 0.437(2) 0.032(2) Uani 1 1 d . . . . .
H3 H 0.111475 0.147389 0.297284 0.038 Uiso 1 1 calc R U . . .
N4 N 0.2076(15) 0.2210(4) 0.313(3) 0.038(3) Uani 1 1 d . . . . .
H41 H 0.135953 0.217656 0.182225 0.045 Uiso 1 1 calc R U . . .
H42 H 0.253508 0.246040 0.336885 0.045 Uiso 1 1 calc R U . . .
C2 C 0.1979(13) 0.1151(4) 0.595(3) 0.031(3) Uani 1 1 d . . . . .
C4 C 0.2455(17) 0.1891(4) 0.469(3) 0.030(3) Uani 1 1 d . . . . .
C5 C 0.3650(15) 0.1930(5) 0.677(3) 0.033(3) Uani 1 1 d . . . . .
H5 H 0.419105 0.219240 0.707519 0.040 Uiso 1 1 calc R U . . .
C6 C 0.3986(16) 0.1583(4) 0.829(3) 0.029(3) Uani 1 1 d . . . . .
H6 H 0.475865 0.160721 0.970340 0.035 Uiso 1 1 calc R U . . .
C1' C 0.3508(16) 0.0833(4) 0.975(3) 0.032(3) Uani 1 1 d . . . . .
H1' H 0.248629 0.077574 1.075355 0.039 Uiso 1 1 calc R U . . .
C2' C 0.4076(19) 0.0427(5) 0.846(4) 0.047(4) Uani 1 1 d . . . . .
H2' H 0.359889 0.038195 0.660572 0.056 Uiso 1 1 calc R U . . .
C3' C 0.5921(15) 0.0486(5) 0.834(3) 0.037(3) Uani 1 1 d . . . . .
H3' H 0.621641 0.067478 0.676523 0.044 Uiso 1 1 calc R U . . .
C4' C 0.6177(14) 0.0716(4) 1.097(3) 0.033(3) Uani 1 1 d . . . . .
H4' H 0.634750 0.049591 1.242568 0.039 Uiso 1 1 calc R U . . .
C5' C 0.7595(14) 0.1018(5) 1.106(3) 0.035(3) Uani 1 1 d . . . . .
H5'2 H 0.757107 0.118900 1.275794 0.042 Uiso 1 1 calc R U . . .
H5'1 H 0.861008 0.085436 1.100950 0.042 Uiso 1 1 calc R U . . .

loop_
_atom_site_aniso_label
_atom_site_aniso_U_11
_atom_site_aniso_U_22
_atom_site_aniso_U_33
_atom_site_aniso_U_23
_atom_site_aniso_U_13
_atom_site_aniso_U_12
P1 0.0221(14) 0.0382(16) 0.0259(15) 0.0006(13) -0.0012(13) 0.0030(13)
O11 0.037(5) 0.034(4) 0.028(4) 0.008(4) -0.001(4) 0.006(4)
O12 0.020(4) 0.053(6) 0.037(5) 0.000(5) 0.005(4) 0.003(4)
O13 0.025(4) 0.054(6) 0.025(4) -0.001(4) -0.003(4) 0.005(4)
O2 0.033(5) 0.031(5) 0.038(5) 0.000(4) -0.004(4) 0.000(4)
O2' 0.047(7) 0.029(5) 0.096(10) 0.008(6) 0.009(7) 0.000(5)
O3' 0.072(8) 0.058(7) 0.040(6) -0.005(5) -0.002(6) 0.026(6)
O4' 0.024(4) 0.046(5) 0.032(5) -0.001(4) 0.001(4) 0.004(4)
O5' 0.038(5) 0.038(5) 0.031(5) 0.005(4) 0.000(5) 0.004(4)
N1 0.021(5) 0.045(6) 0.027(5) 0.004(5) -0.005(5) 0.004(5)
N3 0.020(5) 0.046(6) 0.029(5) -0.003(5) 0.003(5) 0.003(4)
N4 0.037(7) 0.040(6) 0.036(6) -0.001(5) 0.002(5) 0.002(5)
C2 0.015(5) 0.032(6) 0.045(7) 0.001(6) 0.007(5) 0.002(4)
C4 0.032(6) 0.032(6) 0.027(6) -0.001(5) 0.016(6) 0.001(5)
C5 0.020(6) 0.043(7) 0.036(7) -0.007(6) -0.005(5) -0.005(5)
C6 0.025(6) 0.038(6) 0.024(6) 0.000(5) 0.014(5) 0.000(5)
C1' 0.025(6) 0.045(7) 0.027(6) 0.006(5) -0.002(5) 0.005(6)
C2' 0.044(8) 0.035(7) 0.062(11) -0.006(8) -0.011(8) -0.004(6)
C3' 0.020(6) 0.064(9) 0.027(7) -0.003(6) -0.006(5) 0.009(6)
C4' 0.020(5) 0.042(7) 0.035(7) 0.002(6) -0.005(6) 0.008(5)
C5' 0.016(5) 0.055(8) 0.033(7) 0.004(7) -0.005(6) 0.003(5)

loop_
_atom_type_symbol
_atom_type_description
_atom_type_scat_dispersion_real
_atom_type_scat_dispersion_imag
_atom_type_scat_source
C C 0.0181 0.0091 'International Tables Vol C Tables 4.2.6.8 and 6.1.1.4'
H H 0.0000 0.0000 'International Tables Vol C Tables 4.2.6.8 and 6.1.1.4'
N N 0.0311 0.0180 'International Tables Vol C Tables 4.2.6.8 and 6.1.1.4'
O O 0.0492 0.0322 'International Tables Vol C Tables 4.2.6.8 and 6.1.1.4'
P P 0.2955 0.4335 'International Tables Vol C Tables 4.2.6.8 and 6.1.1.4'

loop_
_geom_angle_atom_site_label_1
_geom_angle_atom_site_label_2
_geom_angle_atom_site_label_3
_geom_angle
_geom_angle_site_symmetry_1
_geom_angle_site_symmetry_3
_geom_angle_publ_flag
O11 P1 O12 117.3(6) . . ?
O11 P1 O13 106.8(5) . . ?
O12 P1 O13 110.9(5) . . ?
O11 P1 O5' 107.1(5) . . yes
O12 P1 O5' 109.4(5) . . yes
O13 P1 O5' 104.6(5) . . yes
P1 O13 H13 109.5 . . ?
C2' O2' H2O 109.5 . . ?
C3' O3' H3O 109.5 . . ?
C1' O4' C4' 108.0(10) . . ?
C5' O5' P1 118.1(9) . . ?
C6 N1 C2 120.6(11) . . ?
C6 N1 C1' 121.3(11) . . ?
C2 N1 C1' 116.8(11) . . ?
C2 N3 C4 127.6(12) . . ?
C2 N3 H3 116.2 . . ?
C4 N3 H3 116.2 . . ?
C4 N4 H41 120.0 . . ?
C4 N4 H42 120.0 . . ?
H41 N4 H42 120.0 . . ?
O2 C2 N3 124.2(13) . . ?
O2 C2 N1 122.3(12) . . ?
N3 C2 N1 113.4(11) . . ?
N4 C4 N3 121.5(13) . . ?
N4 C4 C5 121.7(13) . . ?
N3 C4 C5 116.8(12) . . ?
C6 C5 C4 118.0(12) . . ?
C6 C5 H5 121.0 . . ?
C4 C5 H5 121.0 . . ?
C5 C6 N1 122.7(13) . . ?
C5 C6 H6 118.7 . . ?
N1 C6 H6 118.7 . . ?
O4' C1' N1 108.6(11) . . ?
O4' C1' C2' 105.9(11) . . ?
N1 C1' C2' 115.6(12) . . ?
O4' C1' H1' 108.8 . . ?
N1 C1' H1' 108.8 . . ?
C2' C1' H1' 108.8 . . ?
O2' C2' C1' 107.7(14) . . ?
O2' C2' C3' 109.2(13) . . ?
C1' C2' C3' 103.2(12) . . ?
O2' C2' H2' 112.1 . . ?
C1' C2' H2' 112.1 . . ?
C3' C2' H2' 112.1 . . ?
O3' C3' C4' 111.1(11) . . ?
O3' C3' C2' 115.3(13) . . ?
C4' C3' C2' 99.6(12) . . ?
O3' C3' H3' 110.2 . . ?
C4' C3' H3' 110.2 . . ?
C2' C3' H3' 110.2 . . ?
O4' C4' C3' 108.7(10) . . ?
O4' C4' C5' 109.5(11) . . ?
C3' C4' C5' 115.8(13) . . ?
O4' C4' H4' 107.5 . . ?
C3' C4' H4' 107.5 . . ?
C5' C4' H4' 107.5 . . ?
O5' C5' C4' 107.9(11) . . ?
O5' C5' H5'2 110.1 . . ?
C4' C5' H5'2 110.1 . . ?
O5' C5' H5'1 110.1 . . ?
C4' C5' H5'1 110.1 . . ?
H5'2 C5' H5'1 108.4 . . ?

loop_
_geom_bond_atom_site_label_1
_geom_bond_atom_site_label_2
_geom_bond_distance
_geom_bond_site_symmetry_2
_geom_bond_publ_flag
P1 O11 1.481(9) . yes
P1 O12 1.521(10) . yes
P1 O13 1.583(10) . yes
P1 O5' 1.605(10) . yes
O13 H13 0.8400 . ?
O2 C2 1.193(15) . ?
O2' C2' 1.41(2) . ?
O2' H2O 0.8400 . ?
O3' C3' 1.378(17) . ?
O3' H3O 0.8400 . ?
O4' C1' 1.419(16) . ?
O4' C4' 1.465(15) . ?
O5' C5' 1.409(16) . ?
N1 C6 1.383(17) . ?
N1 C2 1.422(17) . ?
N1 C1' 1.470(16) . ?
N3 C2 1.353(17) . ?
N3 C4 1.355(16) . ?
N3 H3 0.8800 . ?
N4 C4 1.297(18) . ?
N4 H41 0.8800 . ?
N4 H42 0.8800 . ?
C4 C5 1.430(19) . ?
C5 C6 1.343(19) . ?
C5 H5 0.9500 . ?
C6 H6 0.9500 . ?
C1' C2' 1.50(2) . ?
C1' H1' 1.0000 . ?
C2' C3' 1.55(2) . ?
C2' H2' 1.0000 . ?
C3' C4' 1.49(2) . ?
C3' H3' 1.0000 . ?
C4' C5' 1.514(18) . ?
C4' H4' 1.0000 . ?
C5' H5'2 0.9900 . ?
C5' H5'1 0.9900 . ?

loop_
_geom_hbond_atom_site_label_D
_geom_hbond_atom_site_label_H
_geom_hbond_atom_site_label_A
_geom_hbond_distance_DH
_geom_hbond_distance_HA
_geom_hbond_distance_DA
_geom_hbond_angle_DHA
_geom_hbond_site_symmetry_A
O13 H13 O11 0.84 1.97 2.620(13) 133.3 1_556
O2' H2O O2 0.84 2.28 2.885(13) 129.7 2
O3' H3O O3' 0.84 1.98 2.802(12) 166.1 2_654
N3 H3 O12 0.88 1.85 2.657(15) 152.1 1_454
N4 H42 O11 0.88 1.92 2.789(15) 169.5 4_456
N4 H41 O12 0.88 2.10 2.821(17) 139.1 1_454
C6 H6 O13 0.95 2.59 3.393(16) 142.3 .
C6 H6 O5' 0.95 2.53 3.076(16) 116.5 .
C1' H1' O2 1.00 2.64 3.474(17) 141.0 1_556
C2' H2' O2 1.00 2.46 3.005(19) 113.7 .
C2' H2' O2' 1.00 2.51 3.233(19) 128.6 2_554
C4' H4' O3' 1.00 2.49 3.293(16) 137.1 2_655

loop_
_geom_torsion_atom_site_label_1
_geom_torsion_atom_site_label_2
_geom_torsion_atom_site_label_3
_geom_torsion_atom_site_label_4
_geom_torsion
_geom_torsion_site_symmetry_1
_geom_torsion_site_symmetry_2
_geom_torsion_site_symmetry_3
_geom_torsion_site_symmetry_4
_geom_torsion_publ_flag
O11 P1 O5' C5' 177.3(9) . . . . ?
O12 P1 O5' C5' 49.3(11) . . . . ?
O13 P1 O5' C5' -69.6(10) . . . . ?
C4 N3 C2 O2 173.1(13) . . . . ?
C4 N3 C2 N1 -10.4(18) . . . . ?
C6 N1 C2 O2 -173.6(12) . . . . ?
C1' N1 C2 O2 -6.3(19) . . . . ?
C6 N1 C2 N3 9.8(17) . . . . ?
C1' N1 C2 N3 177.2(11) . . . . ?
C2 N3 C4 N4 -175.6(12) . . . . ?
C2 N3 C4 C5 6.4(18) . . . . ?
N4 C4 C5 C6 -179.3(12) . . . . ?
N3 C4 C5 C6 -1.3(17) . . . . ?
C4 C5 C6 N1 1.5(18) . . . . ?
C2 N1 C6 C5 -6.1(18) . . . . ?
C1' N1 C6 C5 -172.9(12) . . . . ?
C4' O4' C1' N1 -106.8(12) . . . . ?
C4' O4' C1' C2' 18.0(14) . . . . ?
C6 N1 C1' O4' -6.9(16) . . . . ?
C2 N1 C1' O4' -174.2(10) . . . . yes
C6 N1 C1' C2' -125.7(13) . . . . ?
C2 N1 C1' C2' 67.0(15) . . . . ?
O4' C1' C2' O2' 80.5(13) . . . . ?
N1 C1' C2' O2' -159.2(12) . . . . ?
O4' C1' C2' C3' -34.9(15) . . . . ?
N1 C1' C2' C3' 85.4(15) . . . . ?
O2' C2' C3' O3' 41.5(19) . . . . ?
C1' C2' C3' O3' 155.9(12) . . . . ?
O2' C2' C3' C4' -77.3(14) . . . . ?
C1' C2' C3' C4' 37.0(15) . . . . ?
C1' O4' C4' C3' 6.9(14) . . . . ?
C1' O4' C4' C5' 134.3(11) . . . . ?
O3' C3' C4' O4' -149.1(12) . . . . ?
C2' C3' C4' O4' -27.2(14) . . . . ?
O3' C3' C4' C5' 87.1(16) . . . . ?
C2' C3' C4' C5' -150.9(12) . . . . ?
P1 O5' C5' C4' 156.1(9) . . . . ?
O4' C4' C5' O5' -72.5(14) . . . . ?
C3' C4' C5' O5' 50.8(15) . . . . ?
